data_7242550
loop_
_publ_author_name
'Pomorski, Robert'
'Garc\'ia-Valverde, Mar\'ia'
'Quesada, Roberto'
'Chmielewski, Micha\/l J.'

_publ_section_title
;
 Transmembrane anion transport promoted by thioamides
;
_journal_issue 20
_journal_name_full 'RSC Advances'
_journal_page_first 12249
_journal_page_last 12253
_journal_paper_doi 10.1039/D1RA01646F
_journal_volume 11
_journal_year 2021
_chemical_formula_moiety 'C20 H21 Cl2 N3 S2, C16 H36 N, Cl'
_chemical_formula_sum 'C36 H57 Cl3 N4 S2'
_chemical_formula_weight 716.32
_space_group_crystal_system monoclinic
_space_group_IT_number 14
_space_group_name_Hall '-P 2ybc'
_space_group_name_H-M_alt 'P 1 21/c 1'
_atom_sites_solution_hydrogens mixed
_audit_creation_date 2018-07-30
_audit_creation_method
;
Olex2 1.2
(compiled 2015.01.26 svn.r3150 for OlexSys, GUI svn.r4998)
;
_audit_update_record
;
2020-09-03 deposited with the CCDC.	2021-03-19 downloaded from the CCDC.
;
_cell_angle_alpha 90
_cell_angle_beta 99.4856(10)
_cell_angle_gamma 90
_cell_formula_units_Z 4
_cell_length_a 12.06169(12)
_cell_length_b 15.09891(15)
_cell_length_c 21.2481(2)
_cell_measurement_reflns_used 23654
_cell_measurement_temperature 100(2)
_cell_measurement_theta_max 71.2370
_cell_measurement_theta_min 3.5940
_cell_volume 3816.76(7)
_computing_cell_refinement 'CrysAlisPro 1.171.38.46 (Rigaku OD, 2015)'
_computing_data_collection 'CrysAlisPro 1.171.38.46 (Rigaku OD, 2015)'
_computing_data_reduction 'CrysAlisPro 1.171.38.46 (Rigaku OD, 2015)'
_computing_molecular_graphics 'Olex2 (Dolomanov et al., 2009)'
_computing_publication_material 'Olex2 (Dolomanov et al., 2009)'
_computing_structure_refinement 'ShelXL (Sheldrick, 2008)'
_diffrn_ambient_environment N~2~
_diffrn_ambient_temperature 100(2)
_diffrn_detector 'CCD plate'
_diffrn_detector_area_resol_mean 10.4391
_diffrn_detector_type Atlas
_diffrn_measured_fraction_theta_full 1.000
_diffrn_measured_fraction_theta_max 1.000
_diffrn_measurement_device 'four-circle diffractometer'
_diffrn_measurement_device_type 'SuperNova, Dual, Cu at zero, Atlas'
_diffrn_measurement_method '\w scans'
_diffrn_orient_matrix_type 'CrysAlisPro convention (1999,Acta A55,543-557)'
_diffrn_orient_matrix_UB_11 -0.1280185000
_diffrn_orient_matrix_UB_12 0.0088182000
_diffrn_orient_matrix_UB_13 -0.0207880000
_diffrn_orient_matrix_UB_21 0.0174668000
_diffrn_orient_matrix_UB_22 0.0885056000
_diffrn_orient_matrix_UB_23 -0.0330502000
_diffrn_orient_matrix_UB_31 0.0083688000
_diffrn_orient_matrix_UB_32 -0.0499804000
_diffrn_orient_matrix_UB_33 -0.0622909000
_diffrn_radiation_monochromator mirror
_diffrn_radiation_probe x-ray
_diffrn_radiation_type CuK\a
_diffrn_radiation_wavelength 1.54184
_diffrn_reflns_av_R_equivalents 0.0359
_diffrn_reflns_av_unetI/netI 0.0173
_diffrn_reflns_Laue_measured_fraction_full 1.000
_diffrn_reflns_Laue_measured_fraction_max 1.000
_diffrn_reflns_limit_h_max 14
_diffrn_reflns_limit_h_min -14
_diffrn_reflns_limit_k_max 18
_diffrn_reflns_limit_k_min -18
_diffrn_reflns_limit_l_max 25
_diffrn_reflns_limit_l_min -25
_diffrn_reflns_number 51923
_diffrn_reflns_point_group_measured_fraction_full 1.000
_diffrn_reflns_point_group_measured_fraction_max 1.000
_diffrn_reflns_theta_full 67.078
_diffrn_reflns_theta_max 67.078
_diffrn_reflns_theta_min 3.608
_diffrn_source 'micro-focus sealed X-ray tube'
_diffrn_source_type 'SuperNova (Cu) X-ray Source'
_exptl_absorpt_coefficient_mu 3.419
_exptl_absorpt_correction_T_max 0.768
_exptl_absorpt_correction_T_min 0.423
_exptl_absorpt_correction_type analytical
_exptl_absorpt_process_details
;
CrysAlisPro 1.171.38.46 (Rigaku Oxford Diffraction, 2015)
Analytical numeric absorption correction using a multifaceted crystal
			model based on expressions derived by R.C. Clark & J.S. Reid.
(Clark, R. C. & Reid, J. S. (1995). Acta Cryst. A51, 887-897)
Empirical absorption correction using spherical harmonics,
 implemented in SCALE3 ABSPACK scaling algorithm.
;
_exptl_crystal_colour yellow
_exptl_crystal_colour_primary yellow
_exptl_crystal_density_diffrn 1.247
_exptl_crystal_description prism
_exptl_crystal_F_000 1536
_exptl_crystal_size_max 0.36
_exptl_crystal_size_mid 0.23
_exptl_crystal_size_min 0.08
_refine_diff_density_max 1.387
_refine_diff_density_min -0.567
_refine_diff_density_rms 0.066
_refine_ls_extinction_method none
_refine_ls_goodness_of_fit_ref 1.063
_refine_ls_hydrogen_treatment mixed
_refine_ls_matrix_type full
_refine_ls_number_parameters 421
_refine_ls_number_reflns 6805
_refine_ls_number_restraints 3
_refine_ls_restrained_S_all 1.063
_refine_ls_R_factor_all 0.0457
_refine_ls_R_factor_gt 0.0419
_refine_ls_shift/su_max 0.001
_refine_ls_shift/su_mean 0.000
_refine_ls_structure_factor_coef Fsqd
_refine_ls_weighting_details 'w=1/[\s^2^(Fo^2^)+(0.0713P)^2^+3.4842P] where P=(Fo^2^+2Fc^2^)/3'
_refine_ls_weighting_scheme calc
_refine_ls_wR_factor_gt 0.1179
_refine_ls_wR_factor_ref 0.1228
_reflns_Friedel_coverage 0.000
_reflns_number_gt 6237
_reflns_number_total 6805
_reflns_threshold_expression 'I > 2\s(I)'
_cod_data_source_file d1ra01646f2.cif
_cod_data_source_block mch-235
_cod_original_cell_volume 3816.77(7)
_cod_original_sg_symbol_H-M 'P 21/c'
_cod_database_code 7242550
_shelx_space_group_comment
;
The symmetry employed for this shelxl refinement is uniquely defined
by the following loop, which should always be used as a source of
symmetry information in preference to the above space-group names.
They are only intended as comments.
;
_reflns_odcompleteness_completeness 100.00
_reflns_odcompleteness_iscentric 1
_reflns_odcompleteness_theta 66.97
_olex2_refinement_description
;
1. Fixed Uiso
 At 1.2 times of:
  All C(H) groups, {H1,H2,H3A} of C28, All C(H,H) groups
 At 1.5 times of:
  {H32A,H32B,H32C} of C32, {H24A,H24B,H24C} of C24, {H28A,H28B,H28C} of C28,
  {H20A,H20B,H20C} of C20, {H36A,H36B,H36C} of C36, {H16A,H16B,H16C} of C16
2. Restrained distances
 N2-H2
 0.87 with sigma of 0.01
 N1-H1
 0.87 with sigma of 0.01
 N3-H3A
 0.87 with sigma of 0.01
3.a Secondary CH2 refined with riding coordinates:
 C14(H14A,H14B), C15(H15A,H15B), C18(H18A,H18B), C19(H19A,H19B), C21(H21A,
 H21B), C22(H22A,H22B), C23(H23A,H23B), C25(H25A,H25B), C26(H26A,H26B),
 C27(H27A,H27B), C29(H29A,H29B), C30(H30A,H30B), C31(H31A,H31B), C33(H33A,H33B),
  C34(H34A,H34B), C35(H35A,H35B)
3.b Aromatic/amide H refined with riding coordinates:
 C3(H3), C5(H5), C8(H8), C10(H10)
3.c Idealised Me refined as rotating group:
 C16(H16A,H16B,H16C), C20(H20A,H20B,H20C), C24(H24A,H24B,H24C), C28(H28A,H28B,
 H28C), C32(H32A,H32B,H32C), C36(H36A,H36B,H36C)
;
_shelx_shelxl_version_number 2014/7
_olex2_submission_special_instructions 'No special instructions were received'
_oxdiff_exptl_absorpt_empirical_details
;
Empirical correction (ABSPACK) includes:
- Absorption correction using spherical harmonics
- Frame scaling
;
_oxdiff_exptl_absorpt_empirical_full_max 1.951
_oxdiff_exptl_absorpt_empirical_full_min 0.665

loop_
_space_group_symop_operation_xyz
'x, y, z'
'-x, y+1/2, -z+1/2'
'-x, -y, -z'
'x, -y-1/2, z-1/2'

loop_
_atom_site_label
_atom_site_type_symbol
_atom_site_fract_x
_atom_site_fract_y
_atom_site_fract_z
_atom_site_U_iso_or_equiv
_atom_site_adp_type
_atom_site_occupancy
_atom_site_site_symmetry_order
_atom_site_calc_flag
_atom_site_refinement_flags_posn
_atom_site_refinement_flags_adp
_atom_site_refinement_flags_occupancy
_atom_site_disorder_assembly
_atom_site_disorder_group
C1 C 0.38406(16) 0.58887(12) 0.51151(9) 0.0166(4) Uani 1 1 d . . . . .
C2 C 0.27130(16) 0.56167(13) 0.49902(9) 0.0176(4) Uani 1 1 d . . . . .
C3 C 0.23141(16) 0.50983(13) 0.54419(9) 0.0186(4) Uani 1 1 d . . . . .
H3 H 0.1573 0.4901 0.5373 0.022 Uiso 1 1 calc R . . . .
C4 C 0.30404(16) 0.48738(13) 0.60052(9) 0.0183(4) Uani 1 1 d . . . . .
C5 C 0.41537(16) 0.51363(13) 0.61428(9) 0.0177(4) Uani 1 1 d . . . . .
H5 H 0.4611 0.4975 0.6522 0.021 Uiso 1 1 calc R . . . .
C6 C 0.45584(16) 0.56558(12) 0.56842(9) 0.0164(4) Uani 1 1 d . . . . .
C7 C 0.56402(16) 0.60492(12) 0.56379(9) 0.0172(4) Uani 1 1 d . . . . .
C8 C 0.66845(17) 0.60511(13) 0.60304(10) 0.0200(4) Uani 1 1 d . . . . .
H8 H 0.6800 0.5762 0.6422 0.024 Uiso 1 1 calc R . . . .
C9 C 0.75461(17) 0.65049(14) 0.58104(10) 0.0216(4) Uani 1 1 d . . . . .
C10 C 0.74167(18) 0.69414(14) 0.52217(10) 0.0224(4) Uani 1 1 d . . . . .
H10 H 0.8023 0.7232 0.5095 0.027 Uiso 1 1 calc R . . . .
C11 C 0.63781(17) 0.69372(13) 0.48299(9) 0.0192(4) Uani 1 1 d . . . . .
C12 C 0.54957(17) 0.64911(12) 0.50453(10) 0.0178(4) Uani 1 1 d . . . . .
C13 C 0.09999(17) 0.61730(14) 0.42922(10) 0.0216(4) Uani 1 1 d . . . . .
C14 C 0.05450(19) 0.63283(16) 0.35894(11) 0.0286(5) Uani 1 1 d . . . . .
H14A H 0.1168 0.6315 0.3354 0.034 Uiso 1 1 calc R . . . .
H14B H 0.0045 0.5844 0.3435 0.034 Uiso 1 1 calc R . . . .
C15 C -0.0086(2) 0.71964(17) 0.34458(12) 0.0344(5) Uani 1 1 d . . . . .
H15A H -0.0371 0.7229 0.2992 0.041 Uiso 1 1 calc R . . . .
H15B H -0.0725 0.7207 0.3670 0.041 Uiso 1 1 calc R . . . .
C16 C 0.0649(3) 0.7999(2) 0.36424(14) 0.0466(7) Uani 1 1 d . . . . .
H16A H 0.0268 0.8525 0.3470 0.070 Uiso 1 1 calc GR . . . .
H16B H 0.1345 0.7940 0.3482 0.070 Uiso 1 1 calc GR . . . .
H16C H 0.0801 0.8039 0.4099 0.070 Uiso 1 1 calc GR . . . .
C17 C 0.65049(18) 0.80534(14) 0.39731(10) 0.0235(4) Uani 1 1 d . . . . .
C18 C 0.6165(2) 0.81124(14) 0.32524(11) 0.0267(5) Uani 1 1 d . . . . .
H18A H 0.6559 0.7647 0.3064 0.032 Uiso 1 1 calc R . . . .
H18B H 0.5368 0.7979 0.3152 0.032 Uiso 1 1 calc R . . . .
C19 C 0.6365(2) 0.89740(15) 0.29204(11) 0.0307(5) Uani 1 1 d . . . . .
H19A H 0.6118 0.9461 0.3161 0.037 Uiso 1 1 calc R . . . .
H19B H 0.5904 0.8976 0.2501 0.037 Uiso 1 1 calc R . . . .
C20 C 0.7586(2) 0.91339(19) 0.28455(12) 0.0402(6) Uani 1 1 d . . . . .
H20A H 0.7831 0.8668 0.2593 0.060 Uiso 1 1 calc GR . . . .
H20B H 0.8049 0.9142 0.3259 0.060 Uiso 1 1 calc GR . . . .
H20C H 0.7645 0.9692 0.2637 0.060 Uiso 1 1 calc GR . . . .
Cl1 Cl 0.25030(4) 0.41984(3) 0.65510(2) 0.02272(13) Uani 1 1 d . . . . .
Cl2 Cl 0.88740(4) 0.65098(4) 0.62842(3) 0.03209(15) Uani 1 1 d . . . . .
N1 N 0.44005(14) 0.64079(11) 0.47389(8) 0.0179(3) Uani 1 1 d D . . . .
N2 N 0.20604(14) 0.58635(12) 0.43977(8) 0.0203(4) Uani 1 1 d D . . . .
N3 N 0.61632(15) 0.72867(12) 0.42006(8) 0.0216(4) Uani 1 1 d D . . . .
S1 S 0.02320(4) 0.63686(3) 0.48552(3) 0.02379(14) Uani 1 1 d . . . . .
S2 S 0.71673(6) 0.88407(4) 0.44240(3) 0.03415(16) Uani 1 1 d . . . . .
C21 C 0.27884(18) 0.80684(13) 0.53852(9) 0.0205(4) Uani 1 1 d . . . . .
H21A H 0.2127 0.7807 0.5132 0.025 Uiso 1 1 calc R . . . .
H21B H 0.3403 0.7652 0.5393 0.025 Uiso 1 1 calc R . . . .
C22 C 0.30793(18) 0.89153(14) 0.50597(10) 0.0224(4) Uani 1 1 d . . . . .
H22A H 0.3531 0.9293 0.5371 0.027 Uiso 1 1 calc R . . . .
H22B H 0.2393 0.9231 0.4894 0.027 Uiso 1 1 calc R . . . .
C23 C 0.3727(2) 0.87210(15) 0.45125(11) 0.0290(5) Uani 1 1 d . . . . .
H23A H 0.4432 0.8433 0.4681 0.035 Uiso 1 1 calc R . . . .
H23B H 0.3292 0.8318 0.4212 0.035 Uiso 1 1 calc R . . . .
C24 C 0.3964(2) 0.95645(16) 0.41661(11) 0.0326(5) Uani 1 1 d . . . . .
H24A H 0.4400 0.9424 0.3840 0.049 Uiso 1 1 calc GR . . . .
H24B H 0.4376 0.9971 0.4465 0.049 Uiso 1 1 calc GR . . . .
H24C H 0.3267 0.9831 0.3975 0.049 Uiso 1 1 calc GR . . . .
C25 C 0.16362(17) 0.88700(14) 0.60875(10) 0.0229(4) Uani 1 1 d . . . . .
H25A H 0.1880 0.9436 0.5943 0.027 Uiso 1 1 calc R . . . .
H25B H 0.1542 0.8942 0.6529 0.027 Uiso 1 1 calc R . . . .
C26 C 0.04971(19) 0.86494(16) 0.56965(12) 0.0314(5) Uani 1 1 d . . . . .
H26A H 0.0255 0.8069 0.5815 0.038 Uiso 1 1 calc R . . . .
H26B H 0.0553 0.8638 0.5246 0.038 Uiso 1 1 calc R . . . .
C27 C -0.0367(2) 0.9359(2) 0.58217(15) 0.0451(7) Uani 1 1 d . . . . .
H27A H -0.0093 0.9936 0.5718 0.054 Uiso 1 1 calc R . . . .
H27B H -0.1068 0.9252 0.5536 0.054 Uiso 1 1 calc R . . . .
C28 C -0.0598(3) 0.9381(2) 0.64920(18) 0.0560(8) Uani 1 1 d . . . . .
H28A H -0.1203 0.9785 0.6519 0.084 Uiso 1 1 calc GR . . . .
H28B H 0.0063 0.9573 0.6774 0.084 Uiso 1 1 calc GR . . . .
H28C H -0.0804 0.8799 0.6614 0.084 Uiso 1 1 calc GR . . . .
H1 H 0.419(3) 0.650(2) 0.4335(6) 0.067 Uiso 1 1 d DR . . . .
H2 H 0.243(3) 0.586(2) 0.4082(12) 0.067 Uiso 1 1 d DR . . . .
H3A H 0.578(3) 0.692(2) 0.3929(14) 0.067 Uiso 1 1 d DR . . . .
C29 C 0.22591(17) 0.72929(13) 0.62980(10) 0.0206(4) Uani 1 1 d . . . . .
H29A H 0.2930 0.6928 0.6365 0.025 Uiso 1 1 calc R . . . .
H29B H 0.1725 0.7016 0.5965 0.025 Uiso 1 1 calc R . . . .
C30 C 0.17569(18) 0.72936(14) 0.69120(10) 0.0241(4) Uani 1 1 d . . . . .
H30A H 0.1000 0.7531 0.6829 0.029 Uiso 1 1 calc R . . . .
H30B H 0.2206 0.7664 0.7229 0.029 Uiso 1 1 calc R . . . .
C31 C 0.1735(2) 0.63409(15) 0.71616(11) 0.0287(5) Uani 1 1 d . . . . .
H31A H 0.1161 0.6292 0.7430 0.034 Uiso 1 1 calc R . . . .
H31B H 0.1539 0.5940 0.6804 0.034 Uiso 1 1 calc R . . . .
C32 C 0.2858(2) 0.60723(17) 0.75398(12) 0.0383(6) Uani 1 1 d . . . . .
H32A H 0.3424 0.6103 0.7271 0.057 Uiso 1 1 calc GR . . . .
H32B H 0.2812 0.5477 0.7693 0.057 Uiso 1 1 calc GR . . . .
H32C H 0.3053 0.6466 0.7896 0.057 Uiso 1 1 calc GR . . . .
C33 C 0.35997(17) 0.85644(13) 0.64951(10) 0.0193(4) Uani 1 1 d . . . . .
H33A H 0.3661 0.9189 0.6401 0.023 Uiso 1 1 calc R . . . .
H33B H 0.3475 0.8518 0.6933 0.023 Uiso 1 1 calc R . . . .
C34 C 0.47176(17) 0.81255(14) 0.64473(10) 0.0224(4) Uani 1 1 d . . . . .
H34A H 0.4876 0.8182 0.6016 0.027 Uiso 1 1 calc R . . . .
H34B H 0.4684 0.7500 0.6547 0.027 Uiso 1 1 calc R . . . .
C35 C 0.56449(17) 0.85726(13) 0.69165(10) 0.0213(4) Uani 1 1 d . . . . .
H35A H 0.5617 0.9207 0.6844 0.026 Uiso 1 1 calc R . . . .
H35B H 0.5516 0.8466 0.7349 0.026 Uiso 1 1 calc R . . . .
C36 C 0.68057(18) 0.82268(16) 0.68453(11) 0.0274(5) Uani 1 1 d . . . . .
H36A H 0.6942 0.8343 0.6421 0.041 Uiso 1 1 calc GR . . . .
H36B H 0.6839 0.7600 0.6923 0.041 Uiso 1 1 calc GR . . . .
H36C H 0.7366 0.8519 0.7147 0.041 Uiso 1 1 calc GR . . . .
N33 N 0.25662(14) 0.81981(11) 0.60628(8) 0.0183(3) Uani 1 1 d . . . . .
Cl3 Cl 0.36336(4) 0.64394(4) 0.32733(2) 0.02621(14) Uani 1 1 d . . . . .

loop_
_atom_site_aniso_label
_atom_site_aniso_U_11
_atom_site_aniso_U_22
_atom_site_aniso_U_33
_atom_site_aniso_U_23
_atom_site_aniso_U_13
_atom_site_aniso_U_12
C1 0.0204(9) 0.0133(9) 0.0176(9) -0.0016(7) 0.0076(7) 0.0012(7)
C2 0.0177(9) 0.0169(9) 0.0193(9) -0.0020(7) 0.0067(7) 0.0017(7)
C3 0.0176(9) 0.0170(9) 0.0223(10) -0.0028(8) 0.0068(8) -0.0012(7)
C4 0.0220(10) 0.0146(9) 0.0209(10) 0.0001(7) 0.0110(8) -0.0007(7)
C5 0.0198(9) 0.0161(9) 0.0180(9) -0.0015(7) 0.0057(7) 0.0006(7)
C6 0.0175(9) 0.0142(9) 0.0188(9) -0.0036(7) 0.0072(7) 0.0003(7)
C7 0.0192(9) 0.0144(9) 0.0205(10) -0.0044(7) 0.0103(8) -0.0009(7)
C8 0.0208(10) 0.0224(10) 0.0184(9) -0.0045(8) 0.0081(8) -0.0015(8)
C9 0.0165(9) 0.0263(11) 0.0231(10) -0.0074(8) 0.0067(8) -0.0037(8)
C10 0.0243(10) 0.0206(10) 0.0257(10) -0.0054(8) 0.0144(8) -0.0049(8)
C11 0.0235(10) 0.0159(9) 0.0209(10) -0.0036(7) 0.0120(8) -0.0010(8)
C12 0.0206(10) 0.0141(9) 0.0205(10) -0.0032(7) 0.0089(8) 0.0000(7)
C13 0.0189(10) 0.0218(10) 0.0245(11) -0.0005(8) 0.0051(8) -0.0026(8)
C14 0.0219(11) 0.0392(13) 0.0243(11) 0.0020(9) 0.0029(9) 0.0033(9)
C15 0.0280(12) 0.0397(14) 0.0338(12) 0.0056(10) 0.0001(10) -0.0004(10)
C16 0.0523(17) 0.0450(16) 0.0401(15) 0.0122(12) 0.0000(12) -0.0112(13)
C17 0.0285(11) 0.0194(10) 0.0253(11) -0.0017(8) 0.0128(9) -0.0006(8)
C18 0.0336(12) 0.0227(11) 0.0255(11) 0.0005(9) 0.0101(9) -0.0020(9)
C19 0.0407(13) 0.0252(11) 0.0268(11) 0.0012(9) 0.0075(10) -0.0019(10)
C20 0.0503(16) 0.0428(14) 0.0306(13) -0.0040(11) 0.0158(11) -0.0158(12)
Cl1 0.0234(2) 0.0220(2) 0.0249(3) 0.00459(18) 0.01005(19) -0.00225(18)
Cl2 0.0191(3) 0.0499(3) 0.0275(3) -0.0021(2) 0.0043(2) -0.0089(2)
N1 0.0186(8) 0.0181(8) 0.0187(8) -0.0004(6) 0.0076(7) 0.0000(6)
N2 0.0192(8) 0.0245(9) 0.0185(8) 0.0020(7) 0.0069(7) 0.0022(7)
N3 0.0257(9) 0.0200(8) 0.0217(9) -0.0013(7) 0.0113(7) -0.0028(7)
S1 0.0182(2) 0.0281(3) 0.0266(3) -0.0020(2) 0.0080(2) 0.00041(19)
S2 0.0510(4) 0.0237(3) 0.0277(3) -0.0029(2) 0.0064(3) -0.0113(2)
C21 0.0264(10) 0.0194(10) 0.0164(9) -0.0029(8) 0.0058(8) -0.0005(8)
C22 0.0275(10) 0.0202(10) 0.0202(10) 0.0003(8) 0.0058(8) 0.0008(8)
C23 0.0384(13) 0.0273(11) 0.0234(11) 0.0009(9) 0.0111(9) 0.0013(9)
C24 0.0405(13) 0.0329(12) 0.0258(11) 0.0050(10) 0.0099(10) -0.0009(10)
C25 0.0223(10) 0.0206(10) 0.0268(11) -0.0044(8) 0.0067(8) 0.0024(8)
C26 0.0232(11) 0.0327(12) 0.0367(13) -0.0043(10) -0.0001(10) -0.0003(9)
C27 0.0268(12) 0.0490(16) 0.0570(17) -0.0093(13) -0.0006(11) 0.0063(11)
C28 0.0341(14) 0.0523(18) 0.086(2) -0.0043(17) 0.0241(15) 0.0039(13)
C29 0.0239(10) 0.0174(10) 0.0212(10) -0.0027(8) 0.0062(8) -0.0038(8)
C30 0.0259(10) 0.0256(11) 0.0220(10) -0.0028(8) 0.0073(8) -0.0047(8)
C31 0.0348(12) 0.0284(11) 0.0244(11) 0.0008(9) 0.0096(9) -0.0051(9)
C32 0.0511(15) 0.0350(13) 0.0284(12) 0.0003(10) 0.0052(11) 0.0008(11)
C33 0.0211(10) 0.0189(9) 0.0181(10) -0.0049(7) 0.0042(8) -0.0031(8)
C34 0.0216(10) 0.0225(10) 0.0235(10) -0.0045(8) 0.0051(8) 0.0000(8)
C35 0.0221(10) 0.0214(10) 0.0212(10) -0.0014(8) 0.0057(8) -0.0007(8)
C36 0.0234(11) 0.0339(12) 0.0259(11) -0.0038(9) 0.0068(9) -0.0001(9)
N33 0.0198(8) 0.0179(8) 0.0180(8) -0.0031(6) 0.0055(6) -0.0005(6)
Cl3 0.0255(3) 0.0351(3) 0.0190(2) 0.00418(19) 0.00653(19) 0.0041(2)

loop_
_atom_type_symbol
_atom_type_description
_atom_type_scat_dispersion_real
_atom_type_scat_dispersion_imag
_atom_type_scat_source
C C 0.0181 0.0091 'International Tables Vol C Tables 4.2.6.8 and 6.1.1.4'
H H 0.0000 0.0000 'International Tables Vol C Tables 4.2.6.8 and 6.1.1.4'
Cl Cl 0.3639 0.7018 'International Tables Vol C Tables 4.2.6.8 and 6.1.1.4'
N N 0.0311 0.0180 'International Tables Vol C Tables 4.2.6.8 and 6.1.1.4'
S S 0.3331 0.5567 'International Tables Vol C Tables 4.2.6.8 and 6.1.1.4'

loop_
_geom_angle_atom_site_label_1
_geom_angle_atom_site_label_2
_geom_angle_atom_site_label_3
_geom_angle
_geom_angle_site_symmetry_1
_geom_angle_site_symmetry_3
_geom_angle_publ_flag
C2 C1 C6 121.86(18) . . ?
N1 C1 C2 127.65(18) . . ?
N1 C1 C6 110.48(17) . . ?
C1 C2 N2 117.97(17) . . ?
C3 C2 C1 118.09(18) . . ?
C3 C2 N2 123.90(18) . . ?
C2 C3 H3 120.4 . . ?
C2 C3 C4 119.23(18) . . ?
C4 C3 H3 120.4 . . ?
C3 C4 Cl1 117.34(15) . . ?
C5 C4 C3 123.95(18) . . ?
C5 C4 Cl1 118.68(15) . . ?
C4 C5 H5 121.6 . . ?
C4 C5 C6 116.79(18) . . ?
C6 C5 H5 121.6 . . ?
C1 C6 C7 105.75(17) . . ?
C5 C6 C1 120.08(18) . . ?
C5 C6 C7 134.17(19) . . ?
C8 C7 C6 134.05(19) . . ?
C8 C7 C12 120.04(18) . . ?
C12 C7 C6 105.90(18) . . ?
C7 C8 H8 121.5 . . ?
C9 C8 C7 116.94(19) . . ?
C9 C8 H8 121.5 . . ?
C8 C9 C10 123.6(2) . . ?
C8 C9 Cl2 118.32(17) . . ?
C10 C9 Cl2 118.03(16) . . ?
C9 C10 H10 120.3 . . ?
C11 C10 C9 119.45(18) . . ?
C11 C10 H10 120.3 . . ?
C10 C11 C12 117.83(19) . . ?
C10 C11 N3 124.79(18) . . ?
C12 C11 N3 117.14(18) . . ?
C11 C12 C7 122.10(19) . . ?
N1 C12 C7 110.26(17) . . ?
N1 C12 C11 127.64(19) . . ?
C14 C13 S1 121.83(16) . . ?
N2 C13 C14 113.34(18) . . ?
N2 C13 S1 124.83(16) . . ?
C13 C14 H14A 108.6 . . ?
C13 C14 H14B 108.6 . . ?
H14A C14 H14B 107.6 . . ?
C15 C14 C13 114.7(2) . . ?
C15 C14 H14A 108.6 . . ?
C15 C14 H14B 108.6 . . ?
C14 C15 H15A 109.1 . . ?
C14 C15 H15B 109.1 . . ?
H15A C15 H15B 107.8 . . ?
C16 C15 C14 112.5(2) . . ?
C16 C15 H15A 109.1 . . ?
C16 C15 H15B 109.1 . . ?
C15 C16 H16A 109.5 . . ?
C15 C16 H16B 109.5 . . ?
C15 C16 H16C 109.5 . . ?
H16A C16 H16B 109.5 . . ?
H16A C16 H16C 109.5 . . ?
H16B C16 H16C 109.5 . . ?
C18 C17 S2 124.58(16) . . ?
N3 C17 C18 111.36(18) . . ?
N3 C17 S2 124.03(17) . . ?
C17 C18 H18A 107.6 . . ?
C17 C18 H18B 107.6 . . ?
H18A C18 H18B 107.1 . . ?
C19 C18 C17 118.73(19) . . ?
C19 C18 H18A 107.6 . . ?
C19 C18 H18B 107.6 . . ?
C18 C19 H19A 108.6 . . ?
C18 C19 H19B 108.6 . . ?
C18 C19 C20 114.5(2) . . ?
H19A C19 H19B 107.6 . . ?
C20 C19 H19A 108.6 . . ?
C20 C19 H19B 108.6 . . ?
C19 C20 H20A 109.5 . . ?
C19 C20 H20B 109.5 . . ?
C19 C20 H20C 109.5 . . ?
H20A C20 H20B 109.5 . . ?
H20A C20 H20C 109.5 . . ?
H20B C20 H20C 109.5 . . ?
C1 N1 C12 107.57(17) . . ?
C1 N1 H1 126(3) . . ?
C12 N1 H1 123(3) . . ?
C2 N2 H2 114(3) . . ?
C13 N2 C2 127.71(17) . . ?
C13 N2 H2 118(3) . . ?
C11 N3 H3A 112(3) . . ?
C17 N3 C11 129.68(18) . . ?
C17 N3 H3A 118(3) . . ?
H21A C21 H21B 107.6 . . ?
C22 C21 H21A 108.7 . . ?
C22 C21 H21B 108.7 . . ?
N33 C21 H21A 108.7 . . ?
N33 C21 H21B 108.7 . . ?
N33 C21 C22 114.34(16) . . ?
C21 C22 H22A 109.3 . . ?
C21 C22 H22B 109.3 . . ?
C21 C22 C23 111.62(17) . . ?
H22A C22 H22B 108.0 . . ?
C23 C22 H22A 109.3 . . ?
C23 C22 H22B 109.3 . . ?
C22 C23 H23A 109.3 . . ?
C22 C23 H23B 109.3 . . ?
H23A C23 H23B 108.0 . . ?
C24 C23 C22 111.52(19) . . ?
C24 C23 H23A 109.3 . . ?
C24 C23 H23B 109.3 . . ?
C23 C24 H24A 109.5 . . ?
C23 C24 H24B 109.5 . . ?
C23 C24 H24C 109.5 . . ?
H24A C24 H24B 109.5 . . ?
H24A C24 H24C 109.5 . . ?
H24B C24 H24C 109.5 . . ?
H25A C25 H25B 107.4 . . ?
C26 C25 H25A 108.3 . . ?
C26 C25 H25B 108.3 . . ?
N33 C25 H25A 108.3 . . ?
N33 C25 H25B 108.3 . . ?
N33 C25 C26 116.14(17) . . ?
C25 C26 H26A 109.9 . . ?
C25 C26 H26B 109.9 . . ?
C25 C26 C27 109.1(2) . . ?
H26A C26 H26B 108.3 . . ?
C27 C26 H26A 109.9 . . ?
C27 C26 H26B 109.9 . . ?
C26 C27 H27A 108.6 . . ?
C26 C27 H27B 108.6 . . ?
H27A C27 H27B 107.6 . . ?
C28 C27 C26 114.5(3) . . ?
C28 C27 H27A 108.6 . . ?
C28 C27 H27B 108.6 . . ?
C27 C28 H28A 109.5 . . ?
C27 C28 H28B 109.5 . . ?
C27 C28 H28C 109.5 . . ?
H28A C28 H28B 109.5 . . ?
H28A C28 H28C 109.5 . . ?
H28B C28 H28C 109.5 . . ?
H29A C29 H29B 107.4 . . ?
C30 C29 H29A 108.4 . . ?
C30 C29 H29B 108.4 . . ?
N33 C29 H29A 108.4 . . ?
N33 C29 H29B 108.4 . . ?
N33 C29 C30 115.63(16) . . ?
C29 C30 H30A 109.9 . . ?
C29 C30 H30B 109.9 . . ?
C29 C30 C31 109.07(17) . . ?
H30A C30 H30B 108.3 . . ?
C31 C30 H30A 109.9 . . ?
C31 C30 H30B 109.9 . . ?
C30 C31 H31A 109.3 . . ?
C30 C31 H31B 109.3 . . ?
H31A C31 H31B 107.9 . . ?
C32 C31 C30 111.7(2) . . ?
C32 C31 H31A 109.3 . . ?
C32 C31 H31B 109.3 . . ?
C31 C32 H32A 109.5 . . ?
C31 C32 H32B 109.5 . . ?
C31 C32 H32C 109.5 . . ?
H32A C32 H32B 109.5 . . ?
H32A C32 H32C 109.5 . . ?
H32B C32 H32C 109.5 . . ?
H33A C33 H33B 107.3 . . ?
C34 C33 H33A 108.1 . . ?
C34 C33 H33B 108.1 . . ?
C34 C33 N33 116.58(16) . . ?
N33 C33 H33A 108.1 . . ?
N33 C33 H33B 108.1 . . ?
C33 C34 H34A 109.9 . . ?
C33 C34 H34B 109.9 . . ?
C33 C34 C35 109.01(16) . . ?
H34A C34 H34B 108.3 . . ?
C35 C34 H34A 109.9 . . ?
C35 C34 H34B 109.9 . . ?
C34 C35 H35A 109.3 . . ?
C34 C35 H35B 109.3 . . ?
H35A C35 H35B 107.9 . . ?
C36 C35 C34 111.69(17) . . ?
C36 C35 H35A 109.3 . . ?
C36 C35 H35B 109.3 . . ?
C35 C36 H36A 109.5 . . ?
C35 C36 H36B 109.5 . . ?
C35 C36 H36C 109.5 . . ?
H36A C36 H36B 109.5 . . ?
H36A C36 H36C 109.5 . . ?
H36B C36 H36C 109.5 . . ?
C21 N33 C29 106.61(14) . . ?
C21 N33 C33 111.28(15) . . ?
C25 N33 C21 111.41(15) . . ?
C25 N33 C29 111.54(15) . . ?
C25 N33 C33 105.77(15) . . ?
C29 N33 C33 110.30(15) . . ?

loop_
_geom_bond_atom_site_label_1
_geom_bond_atom_site_label_2
_geom_bond_distance
_geom_bond_site_symmetry_2
_geom_bond_publ_flag
C1 C2 1.404(3) . ?
C1 C6 1.411(3) . ?
C1 N1 1.374(3) . ?
C2 C3 1.385(3) . ?
C2 N2 1.420(3) . ?
C3 H3 0.9300 . ?
C3 C4 1.403(3) . ?
C4 C5 1.384(3) . ?
C4 Cl1 1.7472(19) . ?
C5 H5 0.9300 . ?
C5 C6 1.400(3) . ?
C6 C7 1.452(3) . ?
C7 C8 1.391(3) . ?
C7 C12 1.410(3) . ?
C8 H8 0.9300 . ?
C8 C9 1.388(3) . ?
C9 C10 1.400(3) . ?
C9 Cl2 1.746(2) . ?
C10 H10 0.9300 . ?
C10 C11 1.385(3) . ?
C11 C12 1.399(3) . ?
C11 N3 1.421(3) . ?
C12 N1 1.379(3) . ?
C13 C14 1.522(3) . ?
C13 N2 1.346(3) . ?
C13 S1 1.656(2) . ?
C14 H14A 0.9700 . ?
C14 H14B 0.9700 . ?
C14 C15 1.521(3) . ?
C15 H15A 0.9700 . ?
C15 H15B 0.9700 . ?
C15 C16 1.519(4) . ?
C16 H16A 0.9600 . ?
C16 H16B 0.9600 . ?
C16 H16C 0.9600 . ?
C17 C18 1.521(3) . ?
C17 N3 1.345(3) . ?
C17 S2 1.648(2) . ?
C18 H18A 0.9700 . ?
C18 H18B 0.9700 . ?
C18 C19 1.518(3) . ?
C19 H19A 0.9700 . ?
C19 H19B 0.9700 . ?
C19 C20 1.526(4) . ?
C20 H20A 0.9600 . ?
C20 H20B 0.9600 . ?
C20 H20C 0.9600 . ?
N1 H1 0.866(10) . ?
N2 H2 0.864(10) . ?
N3 H3A 0.872(10) . ?
C21 H21A 0.9700 . ?
C21 H21B 0.9700 . ?
C21 C22 1.522(3) . ?
C21 N33 1.520(2) . ?
C22 H22A 0.9700 . ?
C22 H22B 0.9700 . ?
C22 C23 1.532(3) . ?
C23 H23A 0.9700 . ?
C23 H23B 0.9700 . ?
C23 C24 1.522(3) . ?
C24 H24A 0.9600 . ?
C24 H24B 0.9600 . ?
C24 H24C 0.9600 . ?
C25 H25A 0.9700 . ?
C25 H25B 0.9700 . ?
C25 C26 1.521(3) . ?
C25 N33 1.520(3) . ?
C26 H26A 0.9700 . ?
C26 H26B 0.9700 . ?
C26 C27 1.548(3) . ?
C27 H27A 0.9700 . ?
C27 H27B 0.9700 . ?
C27 C28 1.496(5) . ?
C28 H28A 0.9600 . ?
C28 H28B 0.9600 . ?
C28 H28C 0.9600 . ?
C29 H29A 0.9700 . ?
C29 H29B 0.9700 . ?
C29 C30 1.526(3) . ?
C29 N33 1.522(2) . ?
C30 H30A 0.9700 . ?
C30 H30B 0.9700 . ?
C30 C31 1.535(3) . ?
C31 H31A 0.9700 . ?
C31 H31B 0.9700 . ?
C31 C32 1.513(4) . ?
C32 H32A 0.9600 . ?
C32 H32B 0.9600 . ?
C32 H32C 0.9600 . ?
C33 H33A 0.9700 . ?
C33 H33B 0.9700 . ?
C33 C34 1.521(3) . ?
C33 N33 1.525(2) . ?
C34 H34A 0.9700 . ?
C34 H34B 0.9700 . ?
C34 C35 1.527(3) . ?
C35 H35A 0.9700 . ?
C35 H35B 0.9700 . ?
C35 C36 1.525(3) . ?
C36 H36A 0.9600 . ?
C36 H36B 0.9600 . ?
C36 H36C 0.9600 . ?

loop_
_geom_torsion_atom_site_label_1
_geom_torsion_atom_site_label_2
_geom_torsion_atom_site_label_3
_geom_torsion_atom_site_label_4
_geom_torsion
_geom_torsion_site_symmetry_1
_geom_torsion_site_symmetry_2
_geom_torsion_site_symmetry_3
_geom_torsion_site_symmetry_4
_geom_torsion_publ_flag
C1 C2 C3 C4 0.7(3) . . . . ?
C1 C2 N2 C13 -136.6(2) . . . . ?
C1 C6 C7 C8 -178.7(2) . . . . ?
C1 C6 C7 C12 0.1(2) . . . . ?
C2 C1 C6 C5 0.3(3) . . . . ?
C2 C1 C6 C7 179.72(17) . . . . ?
C2 C1 N1 C12 -178.99(18) . . . . ?
C2 C3 C4 C5 -0.3(3) . . . . ?
C2 C3 C4 Cl1 -178.62(15) . . . . ?
C3 C2 N2 C13 45.7(3) . . . . ?
C3 C4 C5 C6 -0.1(3) . . . . ?
C4 C5 C6 C1 0.1(3) . . . . ?
C4 C5 C6 C7 -179.2(2) . . . . ?
C5 C6 C7 C8 0.6(4) . . . . ?
C5 C6 C7 C12 179.4(2) . . . . ?
C6 C1 C2 C3 -0.6(3) . . . . ?
C6 C1 C2 N2 -178.44(17) . . . . ?
C6 C1 N1 C12 2.2(2) . . . . ?
C6 C7 C8 C9 179.0(2) . . . . ?
C6 C7 C12 C11 -178.69(17) . . . . ?
C6 C7 C12 N1 1.3(2) . . . . ?
C7 C8 C9 C10 -0.8(3) . . . . ?
C7 C8 C9 Cl2 -179.13(15) . . . . ?
C7 C12 N1 C1 -2.2(2) . . . . ?
C8 C7 C12 C11 0.3(3) . . . . ?
C8 C7 C12 N1 -179.71(17) . . . . ?
C8 C9 C10 C11 0.6(3) . . . . ?
C9 C10 C11 C12 0.1(3) . . . . ?
C9 C10 C11 N3 -174.18(19) . . . . ?
C10 C11 C12 C7 -0.5(3) . . . . ?
C10 C11 C12 N1 179.51(18) . . . . ?
C10 C11 N3 C17 -44.3(3) . . . . ?
C11 C12 N1 C1 177.79(19) . . . . ?
C12 C7 C8 C9 0.3(3) . . . . ?
C12 C11 N3 C17 141.4(2) . . . . ?
C13 C14 C15 C16 61.1(3) . . . . ?
C14 C13 N2 C2 -177.23(19) . . . . ?
C17 C18 C19 C20 76.3(3) . . . . ?
C18 C17 N3 C11 174.52(19) . . . . ?
Cl1 C4 C5 C6 178.21(14) . . . . ?
Cl2 C9 C10 C11 178.94(15) . . . . ?
N1 C1 C2 C3 -179.27(18) . . . . ?
N1 C1 C2 N2 2.9(3) . . . . ?
N1 C1 C6 C5 179.10(17) . . . . ?
N1 C1 C6 C7 -1.4(2) . . . . ?
N2 C2 C3 C4 178.33(18) . . . . ?
N2 C13 C14 C15 -135.8(2) . . . . ?
N3 C11 C12 C7 174.19(17) . . . . ?
N3 C11 C12 N1 -5.8(3) . . . . ?
N3 C17 C18 C19 173.28(19) . . . . ?
S1 C13 C14 C15 44.6(3) . . . . ?
S1 C13 N2 C2 2.4(3) . . . . ?
S2 C17 C18 C19 -4.7(3) . . . . ?
S2 C17 N3 C11 -7.5(3) . . . . ?
C21 C22 C23 C24 177.08(19) . . . . ?
C22 C21 N33 C25 56.4(2) . . . . ?
C22 C21 N33 C29 178.36(17) . . . . ?
C22 C21 N33 C33 -61.3(2) . . . . ?
C25 C26 C27 C28 -64.7(3) . . . . ?
C26 C25 N33 C21 59.7(2) . . . . ?
C26 C25 N33 C29 -59.3(2) . . . . ?
C26 C25 N33 C33 -179.27(18) . . . . ?
C29 C30 C31 C32 82.5(2) . . . . ?
C30 C29 N33 C21 -167.31(17) . . . . ?
C30 C29 N33 C25 -45.5(2) . . . . ?
C30 C29 N33 C33 71.7(2) . . . . ?
C33 C34 C35 C36 -174.22(17) . . . . ?
C34 C33 N33 C21 -46.0(2) . . . . ?
C34 C33 N33 C25 -167.18(17) . . . . ?
C34 C33 N33 C29 72.1(2) . . . . ?
N33 C21 C22 C23 157.61(18) . . . . ?
N33 C25 C26 C27 175.3(2) . . . . ?
N33 C29 C30 C31 -167.80(17) . . . . ?
N33 C33 C34 C35 -179.48(16) . . . . ?
